data_7223180
loop_
_publ_author_name
'Yang, Li-Bo'
'Wang, Hong-Can'
'Fang, Xiao-Dan'
'Chen, Si-Jin'
'Xu, Quan-Qing'
'Zhu, Ai-Xin'
'Yang, Zhi'

_publ_section_title
;
 A series of Zn(ii) and Cd(ii) coordination compounds based on
 4-(4H-1,2,4-triazol-4-yl)benzoic acid: synthesis, structure and
 photoluminescence properties
;
_journal_issue 1
_journal_name_full CrystEngComm
_journal_page_first 130
_journal_paper_doi 10.1039/C5CE01815C
_journal_volume 18
_journal_year 2016
_chemical_formula_sum 'C21 H26.2 Cd N7 O8.6'
_chemical_formula_weight 626.69
_chemical_name_systematic
; 
 ? 
;
_space_group_IT_number 30
_symmetry_cell_setting orthorhombic
_symmetry_space_group_name_Hall 'P 2 -2bc'
_symmetry_space_group_name_H-M 'P n c 2'
_atom_sites_solution_hydrogens geom
_atom_sites_solution_primary direct
_atom_sites_solution_secondary difmap
_audit_creation_method SHELXL-97
_audit_update_record
;
2015-07-17 deposited with the CCDC.
2015-11-10 downloaded from the CCDC.
;
_cell_angle_alpha 90.00
_cell_angle_beta 90.00
_cell_angle_gamma 90.00
_cell_formula_units_Z 2
_cell_length_a 8.3848(17)
_cell_length_b 14.808(3)
_cell_length_c 11.494(2)
_cell_measurement_temperature 293(2)
_cell_volume 1427.1(5)
_computing_cell_refinement 'RAPID-AUTO (Rigaku, 1998)'
_computing_data_collection 'RAPID-AUTO (Rigaku, 1998)'
_computing_data_reduction 'CrystalClear (Rigaku/MSC, 2002)'
_computing_publication_material 'SHELXTL (Sheldrick, 2008)'
_computing_structure_refinement 'SHELXL-97 (Sheldrick, 2008)'
_computing_structure_solution 'SHELXS-97 (Sheldrick, 2008)'
_diffrn_ambient_temperature 293(2)
_diffrn_measured_fraction_theta_full 0.996
_diffrn_measured_fraction_theta_max 0.996
_diffrn_measurement_device_type 'Rigaku R-AXIS RAPID IP'
_diffrn_measurement_method \w
_diffrn_radiation_monochromator graphite
_diffrn_radiation_source 'fine-focus sealed tube'
_diffrn_radiation_type MoK\a
_diffrn_radiation_wavelength 0.71073
_diffrn_reflns_av_R_equivalents 0.0295
_diffrn_reflns_av_sigmaI/netI 0.0332
_diffrn_reflns_limit_h_max 10
_diffrn_reflns_limit_h_min -10
_diffrn_reflns_limit_k_max 18
_diffrn_reflns_limit_k_min -18
_diffrn_reflns_limit_l_max 14
_diffrn_reflns_limit_l_min -14
_diffrn_reflns_number 11581
_diffrn_reflns_theta_full 26.00
_diffrn_reflns_theta_max 26.00
_diffrn_reflns_theta_min 3.31
_exptl_absorpt_coefficient_mu 0.791
_exptl_absorpt_correction_T_max 0.8090
_exptl_absorpt_correction_T_min 0.7693
_exptl_absorpt_correction_type multi-scan
_exptl_absorpt_process_details '(ABSCOR; Higashi, 1995)'
_exptl_crystal_colour colorless
_exptl_crystal_density_diffrn 1.458
_exptl_crystal_density_method 'not measured'
_exptl_crystal_description block
_exptl_crystal_F_000 484
_exptl_crystal_size_max 0.35
_exptl_crystal_size_mid 0.32
_exptl_crystal_size_min 0.28
_platon_squeeze_details
;
Highly Disordered solvent (DMF and H~2~O) molecules were not determined and 
the contributions of these disordered solvent molecules to 
the scattering values have been removed by using the PLATON SQUEEZE 
program. TGA and elemental analyses reveal that it contains one DMF and 
3.6 water molecules per molecular unit. Then, the formula can be get 
as [Cd(C~18~H~12~N~6~O~4~)].DMF.3.6H~2~O. 



;
_refine_diff_density_max 0.713
_refine_diff_density_min -0.403
_refine_diff_density_rms 0.070
_refine_ls_abs_structure_details 'Flack H D (1983), Acta Cryst. A39, 876-881'
_refine_ls_abs_structure_Flack -0.01(8)
_refine_ls_extinction_method none
_refine_ls_goodness_of_fit_ref 1.074
_refine_ls_hydrogen_treatment constr
_refine_ls_matrix_type full
_refine_ls_number_parameters 132
_refine_ls_number_reflns 2797
_refine_ls_number_restraints 19
_refine_ls_restrained_S_all 1.235
_refine_ls_R_factor_all 0.0312
_refine_ls_R_factor_gt 0.0284
_refine_ls_shift/su_max 0.000
_refine_ls_shift/su_mean 0.000
_refine_ls_structure_factor_coef Fsqd
_refine_ls_weighting_details 'calc w=1/[\s^2^(Fo^2^)+(0.0519P)^2^+0.0538P] where P=(Fo^2^+2Fc^2^)/3'
_refine_ls_weighting_scheme calc
_refine_ls_wR_factor_gt 0.0763
_refine_ls_wR_factor_ref 0.0779
_reflns_number_gt 2393
_reflns_number_total 2797
_reflns_threshold_expression >2sigma(I)
_cod_data_source_file c5ce01815c2.cif
_cod_data_source_block 5
_cod_depositor_comments
;
The following automatic conversions were performed:

'_symmetry_cell_setting' value 'Orthorhombic' changed to
'orthorhombic' according to
/usr/data/users/saulius/crontab/automatic-downloads/rss-feeds/RSC/lib/dictionaries/cif_core.dic
dictionary named 'cif_core.dic' version 2.4.2 from 2011-04-26.

Automatic conversion script
Id: cif_fix_values 3271 2015-04-21 07:52:19Z andrius 

 Adding full bibliography for 7223177--7223183.cif.
;
_cod_original_sg_symbol_H-M Pnc2
_cod_database_code 7223180

loop_
_symmetry_equiv_pos_as_xyz
'x, y, z'
'-x, -y, z'
'x, -y+1/2, z+1/2'
'-x, y+1/2, z+1/2'

loop_
_atom_site_label
_atom_site_type_symbol
_atom_site_fract_x
_atom_site_fract_y
_atom_site_fract_z
_atom_site_U_iso_or_equiv
_atom_site_adp_type
_atom_site_occupancy
_atom_site_symmetry_multiplicity
_atom_site_calc_flag
_atom_site_refinement_flags
Cd1 Cd 0.5000 0.0000 0.3207(2) 0.03611(12) Uani 1 2 d S
N1 N 0.4090(3) -0.11125(17) 0.4387(3) 0.0646(8) Uani 1 1 d U
N2 N 0.5024(3) -0.1823(5) 0.4696(10) 0.1228(18) Uani 1 1 d U
N3 N 0.2594(3) -0.2098(2) 0.5269(3) 0.0748(11) Uani 1 1 d .
C1 C 0.4118(5) -0.2367(4) 0.5250(7) 0.143(2) Uani 1 1 d U
H1A H 0.4478 -0.2894 0.5603 0.171 Uiso 1 1 calc R
C2 C 0.2647(4) -0.1314(2) 0.4718(3) 0.0576(8) Uani 1 1 d U
H2A H 0.1762 -0.0951 0.4583 0.069 Uiso 1 1 calc R
C3 C 0.1260(4) -0.2555(3) 0.5759(5) 0.0669(11) Uani 1 1 d .
C4 C -0.0264(5) -0.2345(5) 0.5411(7) 0.091(2) Uani 1 1 d .
H4A H -0.0435 -0.1895 0.4861 0.110 Uiso 1 1 calc R
C5 C -0.1549(5) -0.2809(3) 0.5888(5) 0.0795(15) Uani 1 1 d .
H5A H -0.2580 -0.2657 0.5664 0.095 Uiso 1 1 calc R
C6 C -0.1319(5) -0.3489(3) 0.6685(4) 0.0565(9) Uani 1 1 d .
C7 C 0.0213(4) -0.3700(4) 0.7029(5) 0.0616(12) Uani 1 1 d .
H7A H 0.0381 -0.4162 0.7563 0.074 Uiso 1 1 calc R
C8 C 0.1513(5) -0.3224(3) 0.6579(5) 0.0749(14) Uani 1 1 d .
H8A H 0.2542 -0.3355 0.6829 0.090 Uiso 1 1 calc R
C9 C -0.2683(3) -0.4022(2) 0.7179(3) 0.0552(8) Uani 1 1 d .
O1 O -0.2404(2) -0.45887(16) 0.7957(2) 0.0625(6) Uani 1 1 d .
O2 O -0.4074(2) -0.38880(16) 0.6805(2) 0.0726(7) Uani 1 1 d .

loop_
_atom_site_aniso_label
_atom_site_aniso_U_11
_atom_site_aniso_U_22
_atom_site_aniso_U_33
_atom_site_aniso_U_23
_atom_site_aniso_U_13
_atom_site_aniso_U_12
Cd1 0.02593(16) 0.03396(16) 0.04844(17) 0.000 0.000 -0.00246(8)
N1 0.0354(11) 0.0615(14) 0.097(2) 0.0327(15) 0.0034(13) 0.0008(11)
N2 0.052(2) 0.097(3) 0.219(5) 0.088(3) 0.0260(18) 0.0158(13)
N3 0.0348(13) 0.0693(18) 0.120(3) 0.051(2) 0.0069(15) 0.0022(11)
C1 0.061(2) 0.113(3) 0.254(5) 0.115(4) 0.032(3) 0.016(2)
C2 0.0371(14) 0.0560(16) 0.080(2) 0.0195(16) -0.0009(14) -0.0001(12)
C3 0.0375(17) 0.0587(19) 0.105(3) 0.032(2) 0.012(2) -0.0058(19)
C4 0.044(2) 0.095(4) 0.135(6) 0.074(4) 0.002(3) -0.004(2)
C5 0.0379(18) 0.081(3) 0.119(4) 0.043(3) 0.002(2) -0.0019(18)
C6 0.0419(18) 0.0533(19) 0.074(2) 0.0151(17) 0.0049(17) -0.0032(15)
C7 0.0461(19) 0.058(2) 0.080(3) 0.028(2) 0.0065(18) -0.0025(15)
C8 0.0436(18) 0.077(3) 0.104(4) 0.045(3) -0.003(2) -0.0046(19)
C9 0.0450(17) 0.0469(16) 0.074(2) 0.0041(16) 0.0163(16) -0.0016(13)
O1 0.0471(11) 0.0541(13) 0.0861(18) 0.0242(13) 0.0178(12) 0.0047(10)
O2 0.0427(11) 0.0816(16) 0.093(2) 0.0349(14) -0.0041(13) -0.0129(11)

loop_
_atom_type_symbol
_atom_type_description
_atom_type_scat_dispersion_real
_atom_type_scat_dispersion_imag
_atom_type_scat_source
C C 0.0033 0.0016 'International Tables Vol C Tables 4.2.6.8 and 6.1.1.4'
H H 0.0000 0.0000 'International Tables Vol C Tables 4.2.6.8 and 6.1.1.4'
N N 0.0061 0.0033 'International Tables Vol C Tables 4.2.6.8 and 6.1.1.4'
O O 0.0106 0.0060 'International Tables Vol C Tables 4.2.6.8 and 6.1.1.4'
Cd Cd -0.8075 1.2024 'International Tables Vol C Tables 4.2.6.8 and 6.1.1.4'

loop_
_geom_angle_atom_site_label_1
_geom_angle_atom_site_label_2
_geom_angle_atom_site_label_3
_geom_angle
_geom_angle_site_symmetry_1
_geom_angle_site_symmetry_3
N1 Cd1 N1 106.5(2) 2_655 .
N1 Cd1 O1 101.70(10) 2_655 4_554
N1 Cd1 O1 87.03(9) . 4_554
N1 Cd1 O1 87.03(9) 2_655 3_644
N1 Cd1 O1 101.70(10) . 3_644
O1 Cd1 O1 165.52(18) 4_554 3_644
N1 Cd1 O2 141.40(9) 2_655 3_644
N1 Cd1 O2 90.68(10) . 3_644
O1 Cd1 O2 113.74(11) 4_554 3_644
O1 Cd1 O2 55.27(8) 3_644 3_644
N1 Cd1 O2 90.68(10) 2_655 4_554
N1 Cd1 O2 141.40(9) . 4_554
O1 Cd1 O2 55.27(8) 4_554 4_554
O1 Cd1 O2 113.74(11) 3_644 4_554
O2 Cd1 O2 96.97(17) 3_644 4_554
N1 Cd1 C9 96.57(10) 2_655 4_554
N1 Cd1 C9 114.22(10) . 4_554
O1 Cd1 C9 27.47(9) 4_554 4_554
O1 Cd1 C9 140.97(14) 3_644 4_554
O2 Cd1 C9 107.66(13) 3_644 4_554
O2 Cd1 C9 27.81(9) 4_554 4_554
N1 Cd1 C9 114.22(10) 2_655 3_644
N1 Cd1 C9 96.57(10) . 3_644
O1 Cd1 C9 140.97(14) 4_554 3_644
O1 Cd1 C9 27.47(9) 3_644 3_644
O2 Cd1 C9 27.81(9) 3_644 3_644
O2 Cd1 C9 107.66(13) 4_554 3_644
C9 Cd1 C9 128.00(18) 4_554 3_644
C2 N1 N2 106.3(3) . .
C2 N1 Cd1 130.8(2) . .
N2 N1 Cd1 121.7(3) . .
C1 N2 N1 106.0(3) . .
C2 N3 C1 102.8(3) . .
C2 N3 C3 129.3(3) . .
C1 N3 C3 128.0(4) . .
N2 C1 N3 112.8(4) . .
N1 C2 N3 111.8(3) . .
C4 C3 C8 120.2(4) . .
C4 C3 N3 120.5(5) . .
C8 C3 N3 119.3(4) . .
C3 C4 C5 119.6(5) . .
C6 C5 C4 121.1(4) . .
C5 C6 C7 119.1(4) . .
C5 C6 C9 122.0(4) . .
C7 C6 C9 118.9(4) . .
C6 C7 C8 120.4(5) . .
C3 C8 C7 119.5(4) . .
O1 C9 O2 121.6(3) . .
O1 C9 C6 118.8(3) . .
O2 C9 C6 119.6(3) . .
O1 C9 Cd1 57.29(15) . 3_445
O2 C9 Cd1 64.31(17) . 3_445
C6 C9 Cd1 175.7(3) . 3_445
C9 O1 Cd1 95.23(18) . 3_445
C9 O2 Cd1 87.9(2) . 3_445

loop_
_geom_bond_atom_site_label_1
_geom_bond_atom_site_label_2
_geom_bond_distance
_geom_bond_site_symmetry_2
Cd1 N1 2.266(3) 2_655
Cd1 N1 2.266(3) .
Cd1 O1 2.278(2) 4_554
Cd1 O1 2.278(2) 3_644
Cd1 O2 2.431(3) 3_644
Cd1 O2 2.431(3) 4_554
Cd1 C9 2.696(3) 4_554
Cd1 C9 2.696(3) 3_644
N1 C2 1.303(4) .
N1 N2 1.359(6) .
N2 C1 1.277(8) .
N3 C2 1.323(4) .
N3 C1 1.339(4) .
N3 C3 1.424(4) .
C3 C4 1.374(5) .
C3 C8 1.384(6) .
C4 C5 1.390(6) .
C5 C6 1.375(6) .
C6 C7 1.380(5) .
C6 C9 1.500(5) .
C7 C8 1.398(6) .
C9 O1 1.249(4) .
C9 O2 1.259(4) .
C9 Cd1 2.696(3) 3_445
O1 Cd1 2.278(2) 3_445
O2 Cd1 2.431(3) 3_445

loop_
_platon_squeeze_void_nr
_platon_squeeze_void_average_x
_platon_squeeze_void_average_y
_platon_squeeze_void_average_z
_platon_squeeze_void_volume
_platon_squeeze_void_count_electrons
_platon_squeeze_void_content
1 -0.026 0.000 -0.201 319 21 ' '
2 -0.026 0.500 0.299 319 21 ' '
